data_1548142
loop_
_publ_author_name
'Zhou, Chenkun'
'Lin, Haoran'
'Tian, Yu'
'Yuan, Zhao'
'Clark, Ronald'
'Chen, Banghao'
'van de Burgt, Lambertus J.'
'Wang, Jamie C.'
'Zhou, Yan'
'Hanson, Kenneth'
'Meisner, Quinton J.'
'Neu, Jennifer'
'Besara, Tiglet'
'Siegrist, Theo'
'Lambers, Eric'
'Djurovich, Peter'
'Ma, Biwu'

_publ_section_title
;
 Luminescent zero-dimensional organic metal halide hybrids with near-unity
 quantum efficiency.
;
_journal_issue 3
_journal_name_full 'Chemical science'
_journal_page_first 586
_journal_page_last 593
_journal_paper_doi 10.1039/c7sc04539e
_journal_volume 9
_journal_year 2018
_chemical_formula_moiety 'C18 H40 Cl5 N2 Sb1'
_chemical_formula_sum 'C18 H40 Cl5 N2 Sb'
_chemical_formula_weight 583.54
_space_group_IT_number 14
_space_group_name_Hall '-P 2yn'
_space_group_name_H-M_alt 'P 1 21/n 1'
_symmetry_cell_setting monoclinic
_symmetry_space_group_name_Hall '-P 2yn'
_symmetry_space_group_name_H-M 'P 1 21/n 1'
_atom_sites_solution_hydrogens difmap
_atom_sites_solution_primary other
_audit_update_record
;
2017-03-15 deposited with the CCDC.
2017-11-21 downloaded from the CCDC.
;
_cell_angle_alpha 90
_cell_angle_beta 97.3536(17)
_cell_angle_gamma 90
_cell_formula_units_Z 4
_cell_length_a 8.75618(18)
_cell_length_b 27.2439(5)
_cell_length_c 10.64297(18)
_cell_measurement_reflns_used 8177
_cell_measurement_temperature 100
_cell_measurement_theta_max 32
_cell_measurement_theta_min 3
_cell_volume 2518.02(8)
_computing_cell_refinement 'CrysAlisPro, (Agilent, 2011)'
_computing_data_collection 'Xcalibur, (Oxford Diffraction, 2002)'
_computing_data_reduction 'CrysAlisPro, (Agilent, 2011)'
_computing_molecular_graphics 'CAMERON (Watkin et al., 1996)'
_computing_publication_material 'CRYSTALS (Betteridge et al., 2003)'
_computing_structure_refinement 'CRYSTALS (Betteridge et al., 2003)'
_computing_structure_solution 'Superflip (Palatinus & Chapuis, 2007)'
_diffrn_ambient_temperature 100
_diffrn_measured_fraction_theta_full 0.995
_diffrn_measured_fraction_theta_max 0.938
_diffrn_measurement_device Area
_diffrn_measurement_device_type 'Oxford Diffraction XCALIBUR'
_diffrn_measurement_method '\f & \w scans'
_diffrn_radiation_monochromator graphite
_diffrn_radiation_type 'Mo K\a'
_diffrn_radiation_wavelength 0.71073
_diffrn_reflns_av_R_equivalents 0.055
_diffrn_reflns_limit_h_max 12
_diffrn_reflns_limit_h_min -12
_diffrn_reflns_limit_k_max 39
_diffrn_reflns_limit_k_min -39
_diffrn_reflns_limit_l_max 15
_diffrn_reflns_limit_l_min -15
_diffrn_reflns_number 32635
_diffrn_reflns_theta_full 28.783
_diffrn_reflns_theta_max 31.981
_diffrn_reflns_theta_min 2.782
_diffrn_standards_number 0
_exptl_absorpt_coefficient_mu 1.633
_exptl_absorpt_correction_T_max 0.64
_exptl_absorpt_correction_T_min 0.52
_exptl_absorpt_correction_type analytical
_exptl_absorpt_process_details
; 
 Analytical Absorption (De Meulenaer & Tompa, 1965) 
;
_exptl_crystal_colour 'clear yellow'
_exptl_crystal_density_diffrn 1.539
_exptl_crystal_density_method 'not measured'
_exptl_crystal_description prism
_exptl_crystal_F_000 1192
_exptl_crystal_size_max 0.507
_exptl_crystal_size_mid 0.403
_exptl_crystal_size_min 0.270
_refine_diff_density_max 1.12
_refine_diff_density_min -0.90
_refine_ls_goodness_of_fit_ref 0.9984
_refine_ls_hydrogen_treatment mixed
_refine_ls_matrix_type full
_refine_ls_number_parameters 395
_refine_ls_number_reflns 8159
_refine_ls_number_restraints 174
_refine_ls_R_factor_all 0.0418
_refine_ls_R_factor_gt 0.0371
_refine_ls_shift/su_max 0.0042682
_refine_ls_shift/su_mean 0.0000648
_refine_ls_structure_factor_coef Fsqd
_refine_ls_weighting_details
;
 Method, part 1, Chebychev polynomial, (Watkin, 1994, Prince, 1982) 
 [weight] = 1.0/[A~0~*T~0~(x)+A~1~*T~1~(x) ... +A~n-1~]*T~n-1~(x)] 
 where A~i~ are the Chebychev coefficients listed below and x= Fcalc/Fmax 
 Method = Robust Weighting (Prince, 1982) 
 W = [weight] * [1-(deltaF/6*sigmaF)^2^]^2^ 
 A~i~ are: 
 190. 222. 74.2 
;
_refine_ls_weighting_scheme calc
_refine_ls_wR_factor_all 0.0542
_refine_ls_wR_factor_gt 0.0529
_refine_ls_wR_factor_ref 0.0542
_reflns_limit_h_max 12
_reflns_limit_h_min -12
_reflns_limit_k_max 39
_reflns_limit_k_min 0
_reflns_limit_l_max 15
_reflns_limit_l_min 0
_reflns_number_gt 7386
_reflns_number_total 8177
_reflns_threshold_expression I>2.0\s(I)
_oxford_diffrn_Wilson_B_factor 0.00
_oxford_diffrn_Wilson_scale 0.00
_oxford_refine_ls_r_factor_ref 0.0418
_oxford_reflns_number_all 8161
_oxford_reflns_threshold_expression_ref I>-3.0\s(I)
_cod_data_source_file c7sc04539e2.cif
_cod_data_source_block Pr2SbCl5
_cod_depositor_comments
;
The following automatic conversions were performed:

'_atom_sites_solution_primary' value 'Other' changed to 'other'
according to
/home/data/users/saulius/crontab/automatic-downloads/rss-feeds/RSC/lib/dictionaries/cif_core.dic
dictionary named 'cif_core.dic' version 2.4.2 from 2011-04-26.

Automatic conversion script
Id: cif_fix_values 4973 2017-02-22 13:04:09Z antanas 

 Adding full bibliography for 1548141--1548143.cif.
;
_cod_original_sg_symbol_H-M 'P 21/n '
_cod_original_formula_sum 'C18 H40 Cl5 N2 Sb1'
_cod_database_code 1548142

loop_
_symmetry_equiv_pos_as_xyz
x,y,z
-x,-y,-z
x+1/2,-y+1/2,z+1/2
-x+1/2,y+1/2,-z+1/2

loop_
_atom_site_label
_atom_site_type_symbol
_atom_site_fract_x
_atom_site_fract_y
_atom_site_fract_z
_atom_site_U_iso_or_equiv
_atom_site_occupancy
_atom_site_adp_type
_atom_site_refinement_flags_posn
Sb1 Sb 0.69469(2) 0.617573(6) 0.704002(16) 0.0146 1.0000 Uani .
Cl1 Cl 0.90348(7) 0.64305(2) 0.85508(6) 0.0197 1.0000 Uani .
Cl2 Cl 0.89245(8) 0.60436(2) 0.54405(6) 0.0223 1.0000 Uani .
Cl3 Cl 0.65685(8) 0.70796(2) 0.62752(7) 0.0224 1.0000 Uani .
Cl4 Cl 0.51366(7) 0.63457(2) 0.87714(6) 0.0209 1.0000 Uani .
Cl5 Cl 0.74205(7) 0.52839(2) 0.79729(6) 0.0191 1.0000 Uani .
N1 N 0.6923(2) 0.76716(8) 1.0395(2) 0.0162 1.0000 Uani D
C11 C 0.5231(3) 0.76010(11) 1.0037(3) 0.0231 1.0000 Uani D
C12 C 0.7217(3) 0.80458(10) 1.1450(3) 0.0202 1.0000 Uani D
C13 C 0.6880(3) 0.77630(11) 1.2627(3) 0.0247 1.0000 Uani D
C14 C 0.7197(3) 0.72199(10) 1.2350(3) 0.0227 1.0000 Uani D
C15 C 0.7627(3) 0.72097(9) 1.1011(3) 0.0209 1.0000 Uani D
C16 C 0.7709(3) 0.77882(10) 0.9252(3) 0.0197 1.0000 Uani D
C17 C 0.6976(3) 0.81971(10) 0.8401(2) 0.0196 1.0000 Uani D
C18 C 0.8007(3) 0.83001(10) 0.7377(3) 0.0215 1.0000 Uani D
C19 C 0.7305(4) 0.86599(13) 0.6370(3) 0.0317 1.0000 Uani D
N2 N 0.2121(2) 0.49319(8) 0.8262(2) 0.0163 1.0000 Uani D
C21 C 0.2050(4) 0.53918(10) 0.9020(3) 0.0229 1.0000 Uani D
C22 C 0.3609(3) 0.46566(10) 0.8617(2) 0.0190 1.0000 Uani D
C23 C 0.3271(3) 0.41422(9) 0.8082(3) 0.0203 1.0000 Uani D
C24 C 0.1537(3) 0.40672(9) 0.8153(3) 0.0191 1.0000 Uani D
C25 C 0.0947(3) 0.45585(9) 0.8581(2) 0.0177 1.0000 Uani D
C26 C 0.1813(3) 0.50469(9) 0.6859(2) 0.0178 1.0000 Uani D
C27 C 0.3009(3) 0.53776(10) 0.6377(2) 0.0192 1.0000 Uani D
C28 C 0.2732(3) 0.54086(10) 0.4939(2) 0.0193 1.0000 Uani D
C29 C 0.4049(3) 0.56648(10) 0.4405(3) 0.0234 1.0000 Uani D
H113 H 0.509(3) 0.7376(8) 0.935(2) 0.0351(19) 1.0000 Uiso D
H112 H 0.477(2) 0.7908(7) 0.980(2) 0.0351(19) 1.0000 Uiso D
H111 H 0.479(3) 0.7466(9) 1.0733(19) 0.0352(19) 1.0000 Uiso D
H121 H 0.831(2) 0.8140(8) 1.152(2) 0.0244(19) 1.0000 Uiso D
H122 H 0.654(2) 0.8322(7) 1.128(2) 0.0245(19) 1.0000 Uiso D
H131 H 0.753(2) 0.7877(8) 1.3376(18) 0.0302(19) 1.0000 Uiso D
H132 H 0.582(2) 0.7806(8) 1.275(2) 0.0299(19) 1.0000 Uiso D
H141 H 0.802(2) 0.7088(8) 1.2949(19) 0.0300(19) 1.0000 Uiso D
H142 H 0.630(2) 0.7032(8) 1.238(2) 0.0290(19) 1.0000 Uiso D
H151 H 0.875(2) 0.7222(8) 1.098(2) 0.0261(19) 1.0000 Uiso D
H152 H 0.721(3) 0.6922(7) 1.0561(19) 0.0262(19) 1.0000 Uiso D
H161 H 0.874(2) 0.7873(8) 0.9575(19) 0.0255(19) 1.0000 Uiso D
H162 H 0.776(3) 0.7491(7) 0.8743(19) 0.0256(19) 1.0000 Uiso D
H171 H 0.685(3) 0.8493(7) 0.8905(19) 0.0241(19) 1.0000 Uiso D
H172 H 0.595(2) 0.8093(8) 0.800(2) 0.0251(19) 1.0000 Uiso D
H181 H 0.894(2) 0.8437(8) 0.7791(19) 0.0267(19) 1.0000 Uiso D
H182 H 0.822(3) 0.7997(7) 0.6953(19) 0.0255(19) 1.0000 Uiso D
H193 H 0.803(3) 0.8713(10) 0.576(2) 0.048(2) 1.0000 Uiso D
H192 H 0.708(3) 0.8979(8) 0.677(2) 0.048(2) 1.0000 Uiso D
H191 H 0.635(3) 0.8521(9) 0.595(2) 0.049(2) 1.0000 Uiso D
H213 H 0.106(2) 0.5555(8) 0.874(2) 0.0341(19) 1.0000 Uiso D
H212 H 0.287(2) 0.5599(8) 0.884(2) 0.0349(19) 1.0000 Uiso D
H211 H 0.215(3) 0.5315(8) 0.9906(17) 0.0343(19) 1.0000 Uiso D
H221 H 0.385(2) 0.4643(8) 0.9535(16) 0.0226(19) 1.0000 Uiso D
H222 H 0.441(2) 0.4827(7) 0.827(2) 0.0221(19) 1.0000 Uiso D
H231 H 0.389(2) 0.3910(7) 0.8595(19) 0.0250(19) 1.0000 Uiso D
H232 H 0.350(2) 0.4124(8) 0.7224(17) 0.0256(19) 1.0000 Uiso D
H241 H 0.133(2) 0.3817(7) 0.8759(19) 0.0244(19) 1.0000 Uiso D
H242 H 0.103(2) 0.3982(8) 0.7310(17) 0.0255(19) 1.0000 Uiso D
H251 H 0.093(3) 0.4563(8) 0.9484(16) 0.0233(19) 1.0000 Uiso D
H252 H -0.005(2) 0.4646(7) 0.818(2) 0.0222(19) 1.0000 Uiso D
H261 H 0.081(2) 0.5196(8) 0.671(2) 0.0214(19) 1.0000 Uiso D
H262 H 0.179(3) 0.4739(7) 0.6399(19) 0.0215(19) 1.0000 Uiso D
H271 H 0.294(3) 0.5707(7) 0.674(2) 0.0233(19) 1.0000 Uiso D
H272 H 0.403(2) 0.5257(8) 0.661(2) 0.0239(19) 1.0000 Uiso D
H281 H 0.177(2) 0.5583(8) 0.469(2) 0.0241(19) 1.0000 Uiso D
H282 H 0.265(3) 0.5069(7) 0.459(2) 0.0239(19) 1.0000 Uiso D
H293 H 0.381(3) 0.5684(9) 0.3490(17) 0.0344(19) 1.0000 Uiso D
H292 H 0.412(3) 0.5994(7) 0.474(2) 0.0339(19) 1.0000 Uiso D
H291 H 0.502(2) 0.5502(8) 0.465(2) 0.0344(19) 1.0000 Uiso D

loop_
_atom_site_aniso_label
_atom_site_aniso_U_11
_atom_site_aniso_U_22
_atom_site_aniso_U_33
_atom_site_aniso_U_23
_atom_site_aniso_U_13
_atom_site_aniso_U_12
Sb1 0.01502(7) 0.01422(7) 0.01435(6) -0.00045(6) 0.00128(5) -0.00071(6)
Cl1 0.0180(3) 0.0222(3) 0.0179(3) -0.0025(2) -0.0019(2) -0.0026(2)
Cl2 0.0249(3) 0.0221(3) 0.0213(3) -0.0033(2) 0.0088(2) -0.0019(2)
Cl3 0.0217(3) 0.0163(3) 0.0285(3) 0.0042(2) 0.0010(2) 0.0004(2)
Cl4 0.0207(3) 0.0216(3) 0.0215(3) -0.0023(2) 0.0070(2) -0.0013(2)
Cl5 0.0229(3) 0.0153(3) 0.0191(3) 0.0011(2) 0.0030(2) 0.0002(2)
N1 0.0152(10) 0.0129(9) 0.0197(10) -0.0024(8) -0.0008(8) 0.0006(7)
C11 0.0157(12) 0.0243(13) 0.0279(14) 0.0020(11) -0.0026(10) 0.0001(10)
C12 0.0180(12) 0.0182(12) 0.0240(13) -0.0073(10) 0.0016(10) 0.0012(9)
C13 0.0242(14) 0.0274(14) 0.0230(13) -0.0019(11) 0.0048(11) 0.0030(11)
C14 0.0209(13) 0.0221(13) 0.0243(13) 0.0012(10) -0.0003(10) 0.0019(10)
C15 0.0209(13) 0.0162(12) 0.0246(13) 0.0003(10) -0.0016(10) 0.0036(10)
C16 0.0169(12) 0.0187(12) 0.0240(13) -0.0033(10) 0.0044(10) 0.0023(9)
C17 0.0177(12) 0.0181(12) 0.0230(12) -0.0013(10) 0.0029(10) 0.0010(9)
C18 0.0211(13) 0.0196(12) 0.0247(13) -0.0026(10) 0.0068(10) 0.0008(10)
C19 0.0245(14) 0.0427(18) 0.0284(15) 0.0091(13) 0.0051(12) 0.0026(13)
N2 0.0193(10) 0.0142(9) 0.0156(9) 0.0001(8) 0.0033(8) -0.0015(8)
C21 0.0346(15) 0.0163(12) 0.0197(12) -0.0038(10) 0.0102(11) -0.0027(11)
C22 0.0164(12) 0.0230(13) 0.0178(11) 0.0032(10) 0.0025(9) 0.0003(10)
C23 0.0226(13) 0.0179(11) 0.0215(12) 0.0025(10) 0.0065(10) 0.0048(10)
C24 0.0214(12) 0.0153(11) 0.0214(12) 0.0020(9) 0.0055(10) 0.0003(9)
C25 0.0165(11) 0.0175(11) 0.0201(12) 0.0017(9) 0.0055(9) -0.0022(9)
C26 0.0215(12) 0.0172(11) 0.0150(12) 0.0016(9) 0.0033(9) -0.0012(10)
C27 0.0238(13) 0.0178(12) 0.0165(11) 0.0020(9) 0.0041(10) -0.0033(10)
C28 0.0198(12) 0.0219(12) 0.0167(11) 0.0027(9) 0.0042(9) -0.0018(10)
C29 0.0292(15) 0.0227(13) 0.0193(12) 0.0035(10) 0.0065(11) -0.0005(11)

loop_
_atom_type_symbol
_atom_type_scat_dispersion_real
_atom_type_scat_dispersion_imag
_atom_type_scat_Cromer_Mann_a1
_atom_type_scat_Cromer_Mann_b1
_atom_type_scat_Cromer_Mann_a2
_atom_type_scat_Cromer_Mann_b2
_atom_type_scat_Cromer_Mann_a3
_atom_type_scat_Cromer_Mann_b3
_atom_type_scat_Cromer_Mann_a4
_atom_type_scat_Cromer_Mann_b4
_atom_type_scat_Cromer_Mann_c
_atom_type_scat_source
C 0.0033 0.0016 2.3100 20.8439 1.0200 10.2075 1.5886 0.5687 0.8650 51.6512 0.2156 'International Tables Vol C 4.2.6.8 and 6.1.1.4'
H 0.0000 0.0000 0.4930 10.5109 0.3229 26.1257 0.1402 3.1424 0.0408 57.7998 0.0030 'International Tables Vol C 4.2.6.8 and 6.1.1.4'
N 0.0061 0.0033 12.2126 0.0057 3.1322 9.8933 2.0125 28.9975 1.1663 0.5826 -11.5290 'International Tables Vol C 4.2.6.8 and 6.1.1.4'
Cl 0.1484 0.1585 11.4604 0.0104 7.1964 1.1662 6.2556 18.5194 1.6455 47.7784 -9.5574 'International Tables Vol C 4.2.6.8 and 6.1.1.4'
Sb -0.5866 1.5461 19.6418 5.3034 19.0455 0.4607 5.0371 27.9074 2.6827 75.2825 4.5909 'International Tables Vol C 4.2.6.8 and 6.1.1.4'

loop_
_geom_angle_atom_site_label_1
_geom_angle_atom_site_label_2
_geom_angle_atom_site_label_3
_geom_angle
_geom_angle_publ_flag
Cl1 Sb1 Cl2 87.96(2) yes
Cl1 Sb1 Cl3 89.51(2) yes
Cl2 Sb1 Cl3 89.71(2) yes
Cl1 Sb1 Cl4 87.41(2) yes
Cl2 Sb1 Cl4 175.28(2) yes
Cl3 Sb1 Cl4 89.34(2) yes
Cl1 Sb1 Cl5 86.80(2) yes
Cl2 Sb1 Cl5 91.90(2) yes
Cl3 Sb1 Cl5 175.92(2) yes
Cl4 Sb1 Cl5 88.75(2) yes
C11 N1 C12 110.1(2) yes
C11 N1 C15 109.8(2) yes
C12 N1 C15 102.55(19) yes
C11 N1 C16 111.2(2) yes
C12 N1 C16 113.9(2) yes
C15 N1 C16 108.8(2) yes
N1 C11 H113 107.6(14) no
N1 C11 H112 109.4(14) no
H113 C11 H112 111.0(15) no
N1 C11 H111 109.8(14) no
H113 C11 H111 109.2(15) no
H112 C11 H111 109.8(15) no
N1 C12 C13 103.6(2) yes
N1 C12 H121 107.4(13) no
C13 C12 H121 111.2(13) no
N1 C12 H122 110.3(13) no
C13 C12 H122 111.5(13) no
H121 C12 H122 112.3(15) no
C12 C13 C14 105.6(2) yes
C12 C13 H131 111.0(13) no
C14 C13 H131 111.3(13) no
C12 C13 H132 109.9(13) no
C14 C13 H132 110.1(13) no
H131 C13 H132 109.0(15) no
C13 C14 C15 105.6(2) yes
C13 C14 H141 111.6(13) no
C15 C14 H141 111.1(13) no
C13 C14 H142 110.2(13) no
C15 C14 H142 109.4(13) no
H141 C14 H142 108.8(15) no
C14 C15 N1 104.8(2) yes
C14 C15 H151 113.3(13) no
N1 C15 H151 108.1(13) no
C14 C15 H152 111.0(13) no
N1 C15 H152 110.8(13) no
H151 C15 H152 108.9(15) no
N1 C16 C17 115.6(2) yes
N1 C16 H161 105.6(13) no
C17 C16 H161 110.1(13) no
N1 C16 H162 109.2(13) no
C17 C16 H162 108.8(12) no
H161 C16 H162 107.1(15) no
C16 C17 C18 108.4(2) yes
C16 C17 H171 110.1(12) no
C18 C17 H171 110.8(13) no
C16 C17 H172 109.8(13) no
C18 C17 H172 109.3(13) no
H171 C17 H172 108.4(15) no
C17 C18 C19 113.5(2) yes
C17 C18 H181 107.1(13) no
C19 C18 H181 108.5(13) no
C17 C18 H182 110.2(13) no
C19 C18 H182 107.7(13) no
H181 C18 H182 109.8(15) no
C18 C19 H193 109.0(14) no
C18 C19 H192 110.0(14) no
H193 C19 H192 109.7(16) no
C18 C19 H191 108.7(14) no
H193 C19 H191 110.3(16) no
H192 C19 H191 109.2(16) no
C21 N2 C22 112.0(2) yes
C21 N2 C25 111.4(2) yes
C22 N2 C25 101.48(19) yes
C21 N2 C26 110.13(19) yes
C22 N2 C26 112.8(2) yes
C25 N2 C26 108.64(19) yes
N2 C21 H213 107.9(13) no
N2 C21 H212 107.6(14) no
H213 C21 H212 109.1(15) no
N2 C21 H211 110.1(13) no
H213 C21 H211 111.3(15) no
H212 C21 H211 110.8(15) no
N2 C22 C23 104.1(2) yes
N2 C22 H221 109.7(13) no
C23 C22 H221 110.2(12) no
N2 C22 H222 108.5(13) no
C23 C22 H222 114.8(13) no
H221 C22 H222 109.4(14) no
C22 C23 C24 104.4(2) yes
C22 C23 H231 109.1(13) no
C24 C23 H231 111.8(13) no
C22 C23 H232 110.2(13) no
C24 C23 H232 111.5(13) no
H231 C23 H232 109.8(15) no
C23 C24 C25 105.8(2) yes
C23 C24 H241 113.0(12) no
C25 C24 H241 108.6(13) no
C23 C24 H242 108.9(13) no
C25 C24 H242 110.5(13) no
H241 C24 H242 109.9(14) no
C24 C25 N2 104.9(2) yes
C24 C25 H251 111.1(13) no
N2 C25 H251 108.1(13) no
C24 C25 H252 114.2(13) no
N2 C25 H252 109.8(13) no
H251 C25 H252 108.6(15) no
N2 C26 C27 114.3(2) yes
N2 C26 H261 107.3(13) no
C27 C26 H261 110.2(12) no
N2 C26 H262 107.9(12) no
C27 C26 H262 108.3(12) no
H261 C26 H262 108.7(15) no
C26 C27 C28 110.2(2) yes
C26 C27 H271 109.4(13) no
C28 C27 H271 109.6(13) no
C26 C27 H272 111.9(13) no
C28 C27 H272 107.4(13) no
H271 C27 H272 108.3(15) no
C27 C28 C29 111.8(2) yes
C27 C28 H281 108.8(13) no
C29 C28 H281 110.2(13) no
C27 C28 H282 108.6(12) no
C29 C28 H282 108.2(12) no
H281 C28 H282 109.2(15) no
C28 C29 H293 109.0(13) no
C28 C29 H292 107.7(13) no
H293 C29 H292 108.4(15) no
C28 C29 H291 112.0(13) no
H293 C29 H291 110.9(15) no
H292 C29 H291 108.6(15) no

loop_
_geom_bond_atom_site_label_1
_geom_bond_atom_site_label_2
_geom_bond_distance
_geom_bond_publ_flag
Sb1 Cl1 2.3784(6) yes
Sb1 Cl2 2.6039(7) yes
Sb1 Cl3 2.6013(7) yes
Sb1 Cl4 2.6212(7) yes
Sb1 Cl5 2.6374(6) yes
N1 C11 1.495(3) yes
N1 C12 1.515(3) yes
N1 C15 1.513(3) yes
N1 C16 1.506(3) yes
C11 H113 0.952(17) no
C11 H112 0.948(17) no
C11 H111 0.952(17) no
C12 C13 1.531(4) yes
C12 H121 0.982(17) no
C12 H122 0.960(17) no
C13 C14 1.541(4) yes
C13 H131 0.969(17) no
C13 H132 0.959(17) no
C14 C15 1.520(4) yes
C14 H141 0.966(17) no
C14 H142 0.938(17) no
C15 H151 0.984(17) no
C15 H152 0.965(17) no
C16 C17 1.524(4) yes
C16 H161 0.955(17) no
C16 H162 0.979(17) no
C17 C18 1.527(4) yes
C17 H171 0.981(17) no
C17 H172 0.987(17) no
C18 C19 1.523(4) yes
C18 H181 0.957(17) no
C18 H182 0.971(17) no
C19 H193 0.977(18) no
C19 H192 1.000(18) no
C19 H191 0.975(18) no
N2 C21 1.496(3) yes
N2 C22 1.509(3) yes
N2 C25 1.516(3) yes
N2 C26 1.515(3) yes
C21 H213 0.987(17) no
C21 H212 0.951(17) no
C21 H211 0.959(17) no
C22 C23 1.527(4) yes
C22 H221 0.974(17) no
C22 H222 0.957(17) no
C23 C24 1.543(4) yes
C23 H231 0.957(17) no
C23 H232 0.962(17) no
C24 C25 1.525(4) yes
C24 H241 0.971(17) no
C24 H242 0.977(17) no
C25 H251 0.963(17) no
C25 H252 0.949(17) no
C26 C27 1.520(4) yes
C26 H261 0.960(17) no
C26 H262 0.971(17) no
C27 C28 1.520(4) yes
C27 H271 0.981(17) no
C27 H272 0.955(17) no
C28 C29 1.519(4) yes
C28 H281 0.972(17) no
C28 H282 0.996(17) no
C29 H293 0.971(17) no
C29 H292 0.965(17) no
C29 H291 0.967(17) no
